data_7049882
loop_
_publ_author_name
'Gompa, Thaige P.'
'Rice, Natalie T.'
'Russo, Dominic R.'
'Aguirre Quintana, Luis M.'
'Yik, Brandon J.'
'Bacsa, John'
'La Pierre, Henry S.'

_publ_section_title
;
 Diethyl ether adducts of trivalent lanthanide iodides.
;
_journal_issue 23
_journal_name_full 'Dalton transactions (Cambridge, England : 2003)'
_journal_page_first 8030
_journal_page_last 8033
_journal_paper_doi 10.1039/c9dt00775j
_journal_volume 48
_journal_year 2019
_chemical_formula_moiety 'C12 H30 I3 O3 Pr'
_chemical_formula_sum 'C12 H30 I3 O3 Pr'
_chemical_formula_weight 743.97
_chemical_properties_physical Air-sensitive,Moisture-sensitive
_space_group_crystal_system orthorhombic
_space_group_IT_number 60
_space_group_name_Hall '-P 2n 2ab'
_space_group_name_H-M_alt 'P b c n'
_symmetry_space_group_name_Hall '-P 2n 2ab'
_symmetry_space_group_name_H-M 'P b c n'
_atom_sites_solution_hydrogens geom
_atom_sites_solution_primary dual
_audit_creation_date 2017-06-02
_audit_creation_method
;
Olex2 1.2-dev
(compiled 2017.05.11 svn.r3410 for OlexSys, GUI svn.r5338)
;
_audit_update_record
;
2019-02-18 deposited with the CCDC.    2019-04-29 downloaded from the CCDC.
;
_cell_angle_alpha 90
_cell_angle_beta 90
_cell_angle_gamma 90
_cell_formula_units_Z 4
_cell_length_a 10.1152(4)
_cell_length_b 13.9216(7)
_cell_length_c 15.8716(8)
_cell_measurement_reflns_used 9743
_cell_measurement_temperature 100(2)
_cell_measurement_theta_max 30.459
_cell_measurement_theta_min 2.567
_cell_volume 2235.04(18)
_computing_cell_refinement 'SAINT v8.37A (Bruker, 2015)'
_computing_data_collection 'APEX2 v2016.5-1 (Bruker, 2014)'
_computing_data_reduction 'SAINT v8.37A (Bruker, 2013)'
_computing_molecular_graphics 'Olex2 (Dolomanov et al., 2009)'
_computing_publication_material 'Olex2 (Dolomanov et al., 2009)'
_computing_structure_refinement 'XL (Sheldrick, 2008)'
_computing_structure_solution 'XT (Sheldrick, 2015)'
_diffrn_ambient_temperature 100(2)
_diffrn_detector_area_resol_mean 7.495
_diffrn_measured_fraction_theta_full 0.999
_diffrn_measured_fraction_theta_max 0.999
_diffrn_measurement_device_type 'Bruker D8 VENTURE diffractometer'
_diffrn_measurement_method '\f and \w scans'
_diffrn_radiation_monochromator 'multilayer mirror'
_diffrn_radiation_type MoK\a
_diffrn_radiation_wavelength 0.71073
_diffrn_reflns_av_R_equivalents 0.0567
_diffrn_reflns_av_unetI/netI 0.0268
_diffrn_reflns_Laue_measured_fraction_full 0.999
_diffrn_reflns_Laue_measured_fraction_max 0.999
_diffrn_reflns_limit_h_max 10
_diffrn_reflns_limit_h_min -14
_diffrn_reflns_limit_k_max 19
_diffrn_reflns_limit_k_min -19
_diffrn_reflns_limit_l_max 22
_diffrn_reflns_limit_l_min -22
_diffrn_reflns_number 40923
_diffrn_reflns_point_group_measured_fraction_full 0.999
_diffrn_reflns_point_group_measured_fraction_max 0.999
_diffrn_reflns_theta_full 25.242
_diffrn_reflns_theta_max 30.513
_diffrn_reflns_theta_min 2.489
_diffrn_source 'microfocus sealed tube'
_diffrn_source_current 1.4
_diffrn_source_voltage 50
_diffrn_standards_number 0
_exptl_absorpt_coefficient_mu 6.325
_exptl_absorpt_correction_T_max 0.7461
_exptl_absorpt_correction_T_min 0.3725
_exptl_absorpt_correction_type multi-scan
_exptl_absorpt_process_details
'SADABS-2016/2 (Bruker,2016/2) was used for absorption correction. wR2(int) was 0.1307 before and 0.0784 after correction. The Ratio of minimum to maximum transmission is 0.4993. The \l/2 correction factor is Not present.'
_exptl_crystal_colour colourless
_exptl_crystal_colour_primary colourless
_exptl_crystal_density_diffrn 2.211
_exptl_crystal_description prism
_exptl_crystal_F_000 1376
_exptl_crystal_recrystallization_method 'The material was recrystallised from --- by as supplied'
_exptl_crystal_size_max 0.338
_exptl_crystal_size_mid 0.332
_exptl_crystal_size_min 0.134
_refine_diff_density_max 1.100
_refine_diff_density_min -1.047
_refine_diff_density_rms 0.188
_refine_ls_extinction_method none
_refine_ls_goodness_of_fit_ref 1.090
_refine_ls_hydrogen_treatment constr
_refine_ls_matrix_type full
_refine_ls_number_parameters 91
_refine_ls_number_reflns 3418
_refine_ls_number_restraints 0
_refine_ls_restrained_S_all 1.090
_refine_ls_R_factor_all 0.0369
_refine_ls_R_factor_gt 0.0255
_refine_ls_shift/su_max 0.002
_refine_ls_shift/su_mean 0.000
_refine_ls_structure_factor_coef Fsqd
_refine_ls_weighting_details 'w=1/[\s^2^(Fo^2^)+(0.0337P)^2^+5.8540P] where P=(Fo^2^+2Fc^2^)/3'
_refine_ls_weighting_scheme calc
_refine_ls_wR_factor_gt 0.0653
_refine_ls_wR_factor_ref 0.0747
_reflns_Friedel_coverage 0.000
_reflns_number_gt 2762
_reflns_number_total 3418
_reflns_threshold_expression 'I > 2\s(I)'
_cod_data_source_file c9dt00775j2.cif
_cod_data_source_block lp-230517_01
_cod_depositor_comments 'Adding full bibliography for 7049875--7049882.cif.'
_cod_database_code 7049882
_shelx_shelxl_version_number 2014/7
_shelx_space_group_comment
;
The symmetry employed for this shelxl refinement is uniquely defined
by the following loop, which should always be used as a source of
symmetry information in preference to the above space-group names.
They are only intended as comments.
;
_shelx_estimated_absorpt_t_max 0.484
_shelx_estimated_absorpt_t_min 0.224
_olex2_refinement_description
;
1. Fixed Uiso
 At 1.2 times of:
  All C(H,H) groups
 At 1.5 times of:
  All C(H,H,H) groups
2.a Secondary CH2 refined with riding coordinates:
 C3(H3A,H3B), C5(H5A,H5B), C1(H1A,H1B)
2.b Idealised Me refined as rotating group:
 C2(H2A,H2B,H2C), C4(H4A,H4B,H4C), C6(H6A,H6B,H6C)
;
_olex2_diffrn_ambient_temperature_device 'Oxford Cryosystems'
_olex2_exptl_crystal_mounting_method 'The crystal was mounted on a loop with paratone oil'
_olex2_submission_original_sample_id LP-230517
_olex2_submission_special_instructions 'No special instructions were received'

loop_
_space_group_symop_operation_xyz
'x, y, z'
'-x+1/2, -y+1/2, z+1/2'
'x+1/2, -y+1/2, -z'
'-x, y, -z+1/2'
'-x, -y, -z'
'x-1/2, y-1/2, -z-1/2'
'-x-1/2, y-1/2, z'
'x, -y, z-1/2'

loop_
_atom_site_label
_atom_site_type_symbol
_atom_site_fract_x
_atom_site_fract_y
_atom_site_fract_z
_atom_site_U_iso_or_equiv
_atom_site_adp_type
_atom_site_occupancy
_atom_site_site_symmetry_order
_atom_site_calc_flag
_atom_site_refinement_flags_posn
_atom_site_refinement_flags_adp
_atom_site_refinement_flags_occupancy
Pr1 Pr 0.5000 0.62877(2) 0.2500 0.01242(7) Uani 1 2 d S T P
I1 I 0.72167(2) 0.62538(2) 0.11688(2) 0.02093(7) Uani 1 1 d . . .
I2 I 0.5000 0.41011(2) 0.2500 0.02237(9) Uani 1 2 d S T P
O1 O 0.5000 0.8099(3) 0.2500 0.0186(7) Uani 1 2 d S T P
O2 O 0.6596(2) 0.64166(17) 0.36179(16) 0.0180(5) Uani 1 1 d . . .
C3 C 0.6535(4) 0.5797(2) 0.4360(2) 0.0204(7) Uani 1 1 d . . .
H3A H 0.7388 0.5455 0.4421 0.024 Uiso 1 1 calc R . .
H3B H 0.5836 0.5309 0.4275 0.024 Uiso 1 1 calc R . .
C5 C 0.7707(3) 0.7093(3) 0.3607(2) 0.0193(7) Uani 1 1 d . . .
H5A H 0.7661 0.7504 0.4116 0.023 Uiso 1 1 calc R . .
H5B H 0.7625 0.7515 0.3108 0.023 Uiso 1 1 calc R . .
C1 C 0.4201(4) 0.8685(3) 0.3068(3) 0.0231(7) Uani 1 1 d . . .
H1A H 0.3373 0.8340 0.3206 0.028 Uiso 1 1 calc R . .
H1B H 0.3963 0.9294 0.2784 0.028 Uiso 1 1 calc R . .
C2 C 0.4945(5) 0.8903(3) 0.3869(3) 0.0309(9) Uani 1 1 d . . .
H2A H 0.5097 0.8306 0.4181 0.046 Uiso 1 1 calc GR . .
H2B H 0.4425 0.9346 0.4216 0.046 Uiso 1 1 calc GR . .
H2C H 0.5796 0.9200 0.3730 0.046 Uiso 1 1 calc GR . .
C4 C 0.6252(5) 0.6344(3) 0.5158(3) 0.0296(9) Uani 1 1 d . . .
H4A H 0.6965 0.6806 0.5262 0.044 Uiso 1 1 calc GR . .
H4B H 0.6194 0.5895 0.5632 0.044 Uiso 1 1 calc GR . .
H4C H 0.5412 0.6689 0.5100 0.044 Uiso 1 1 calc GR . .
C6 C 0.9025(4) 0.6600(3) 0.3584(3) 0.0287(8) Uani 1 1 d . . .
H6A H 0.9180 0.6273 0.4122 0.043 Uiso 1 1 calc GR . .
H6B H 0.9722 0.7076 0.3488 0.043 Uiso 1 1 calc GR . .
H6C H 0.9033 0.6127 0.3126 0.043 Uiso 1 1 calc GR . .

loop_
_atom_site_aniso_label
_atom_site_aniso_U_11
_atom_site_aniso_U_22
_atom_site_aniso_U_33
_atom_site_aniso_U_23
_atom_site_aniso_U_13
_atom_site_aniso_U_12
Pr1 0.01216(12) 0.01066(12) 0.01443(12) 0.000 -0.00006(8) 0.000
I1 0.01714(11) 0.02067(12) 0.02497(13) -0.00007(9) 0.00630(8) -0.00177(9)
I2 0.03614(19) 0.01091(14) 0.02005(16) 0.000 0.00547(13) 0.000
O1 0.0249(17) 0.0137(15) 0.0171(16) 0.000 0.0031(14) 0.000
O2 0.0145(11) 0.0186(12) 0.0209(12) 0.0027(9) -0.0028(9) -0.0028(9)
C3 0.0220(16) 0.0174(16) 0.0217(17) 0.0022(13) -0.0018(13) -0.0014(13)
C5 0.0181(15) 0.0169(16) 0.0228(17) 0.0046(13) -0.0056(13) -0.0038(12)
C1 0.0260(17) 0.0156(16) 0.0276(19) -0.0010(14) 0.0025(14) 0.0036(14)
C2 0.041(2) 0.0238(19) 0.028(2) -0.0050(16) 0.0003(17) 0.0041(17)
C4 0.045(2) 0.0284(19) 0.0156(16) -0.0006(15) 0.0002(17) -0.0061(17)
C6 0.0186(16) 0.031(2) 0.036(2) 0.0094(18) -0.0010(16) -0.0004(15)

loop_
_atom_type_symbol
_atom_type_description
_atom_type_scat_dispersion_real
_atom_type_scat_dispersion_imag
_atom_type_scat_source
C C 0.0033 0.0016 'International Tables Vol C Tables 4.2.6.8 and 6.1.1.4'
H H 0.0000 0.0000 'International Tables Vol C Tables 4.2.6.8 and 6.1.1.4'
I I -0.4742 1.8119 'International Tables Vol C Tables 4.2.6.8 and 6.1.1.4'
O O 0.0106 0.0060 'International Tables Vol C Tables 4.2.6.8 and 6.1.1.4'
Pr Pr -0.2180 2.8214 'International Tables Vol C Tables 4.2.6.8 and 6.1.1.4'

loop_
_geom_angle_atom_site_label_1
_geom_angle_atom_site_label_2
_geom_angle_atom_site_label_3
_geom_angle
_geom_angle_site_symmetry_1
_geom_angle_site_symmetry_3
I1 Pr1 I1 178.248(12) 4_655 .
I2 Pr1 I1 89.124(6) . .
I2 Pr1 I1 89.124(6) . 4_655
O1 Pr1 I1 90.876(6) . .
O1 Pr1 I1 90.876(6) . 4_655
O1 Pr1 I2 180.0 . .
O2 Pr1 I1 91.06(6) . .
O2 Pr1 I1 91.06(6) 4_655 4_655
O2 Pr1 I1 89.08(6) . 4_655
O2 Pr1 I1 89.07(6) 4_655 .
O2 Pr1 I2 94.28(6) 4_655 .
O2 Pr1 I2 94.28(6) . .
O2 Pr1 O1 85.72(6) 4_655 .
O2 Pr1 O1 85.72(6) . .
O2 Pr1 O2 171.45(12) . 4_655
C1 O1 Pr1 124.01(19) . .
C1 O1 Pr1 124.01(19) 4_655 .
C1 O1 C1 112.0(4) 4_655 .
C3 O2 Pr1 121.5(2) . .
C3 O2 C5 114.9(3) . .
C5 O2 Pr1 123.6(2) . .
O2 C3 H3A 109.0 . .
O2 C3 H3B 109.0 . .
O2 C3 C4 112.8(3) . .
H3A C3 H3B 107.8 . .
C4 C3 H3A 109.0 . .
C4 C3 H3B 109.0 . .
O2 C5 H5A 109.0 . .
O2 C5 H5B 109.0 . .
O2 C5 C6 112.7(3) . .
H5A C5 H5B 107.8 . .
C6 C5 H5A 109.0 . .
C6 C5 H5B 109.0 . .
O1 C1 H1A 109.5 . .
O1 C1 H1B 109.5 . .
O1 C1 C2 110.9(3) . .
H1A C1 H1B 108.0 . .
C2 C1 H1A 109.5 . .
C2 C1 H1B 109.5 . .
C1 C2 H2A 109.5 . .
C1 C2 H2B 109.5 . .
C1 C2 H2C 109.5 . .
H2A C2 H2B 109.5 . .
H2A C2 H2C 109.5 . .
H2B C2 H2C 109.5 . .
C3 C4 H4A 109.5 . .
C3 C4 H4B 109.5 . .
C3 C4 H4C 109.5 . .
H4A C4 H4B 109.5 . .
H4A C4 H4C 109.5 . .
H4B C4 H4C 109.5 . .
C5 C6 H6A 109.5 . .
C5 C6 H6B 109.5 . .
C5 C6 H6C 109.5 . .
H6A C6 H6B 109.5 . .
H6A C6 H6C 109.5 . .
H6B C6 H6C 109.5 . .

loop_
_geom_bond_atom_site_label_1
_geom_bond_atom_site_label_2
_geom_bond_distance
_geom_bond_site_symmetry_2
Pr1 I1 3.0812(2) 4_655
Pr1 I1 3.0812(2) .
Pr1 I2 3.0441(4) .
Pr1 O1 2.521(4) .
Pr1 O2 2.406(2) 4_655
Pr1 O2 2.406(2) .
O1 C1 1.460(4) .
O1 C1 1.460(4) 4_655
O2 C3 1.461(4) .
O2 C5 1.466(4) .
C3 H3A 0.9900 .
C3 H3B 0.9900 .
C3 C4 1.506(5) .
C5 H5A 0.9900 .
C5 H5B 0.9900 .
C5 C6 1.501(5) .
C1 H1A 0.9900 .
C1 H1B 0.9900 .
C1 C2 1.509(6) .
C2 H2A 0.9800 .
C2 H2B 0.9800 .
C2 H2C 0.9800 .
C4 H4A 0.9800 .
C4 H4B 0.9800 .
C4 H4C 0.9800 .
C6 H6A 0.9800 .
C6 H6B 0.9800 .
C6 H6C 0.9800 .
